data_7152532
loop_
_publ_author_name
'Wang, Kun-Yan'
'Chen, Chen'
'Liu, Jin-Fang'
'Wang, Qin'
'Chang, Jin'
'Zhu, Hong-Jun'
'Li, Chong'

_publ_section_title
;
 Novel multifunctional organic semiconductor materials based on
 4,8-substituted 1,5-naphthyridine: synthesis, single crystal structures,
 opto-electrical properties and quantum chemistry calculation.
;
_journal_issue 33
_journal_name_full 'Organic &amp; biomolecular chemistry'
_journal_page_first 6693
_journal_page_last 6704
_journal_paper_doi 10.1039/c2ob25926e
_journal_volume 10
_journal_year 2012
_chemical_formula_moiety 'C14 H15 N'
_chemical_formula_sum 'C14 H15 N'
_chemical_formula_weight 197.27
_chemical_name_common 4,8-bis(4-(tert-butyl)phenyl)-1,5-naphthyridine
_chemical_name_systematic
;
?
;
_space_group_IT_number 14
_symmetry_cell_setting monoclinic
_symmetry_space_group_name_Hall '-P 2ybc'
_symmetry_space_group_name_H-M 'P 1 21/c 1'
_atom_sites_solution_hydrogens geom
_atom_sites_solution_primary direct
_atom_sites_solution_secondary difmap
_audit_creation_method SHELXL-97
_cell_angle_alpha 90.00
_cell_angle_beta 102.95(3)
_cell_angle_gamma 90.00
_cell_formula_units_Z 4
_cell_length_a 11.973(2)
_cell_length_b 7.8020(16)
_cell_length_c 12.534(3)
_cell_measurement_reflns_used 25
_cell_measurement_temperature 293(2)
_cell_measurement_theta_max 12
_cell_measurement_theta_min 9
_cell_volume 1141.1(4)
_computing_cell_refinement 'CAD4 EXPRESS'
_computing_data_collection 'CAD4 EXPRESS(Enraf-Nonius,1994)'
_computing_data_reduction 'XCAD4(Harms & Wocadlo,1995)'
_computing_structure_refinement 'SHELXL-97 (Sheldrick, 1997)'
_computing_structure_solution 'SHELXS-97 (Sheldrick, 1990)'
_diffrn_ambient_temperature 293(2)
_diffrn_measured_fraction_theta_full 1.000
_diffrn_measured_fraction_theta_max 1.000
_diffrn_measurement_device_type 'Nonius CAD4'
_diffrn_measurement_method \w/2\q
_diffrn_radiation_monochromator graphite
_diffrn_radiation_source 'fine-focus sealed tube'
_diffrn_radiation_type MoK\a
_diffrn_radiation_wavelength 0.71073
_diffrn_reflns_av_R_equivalents 0.0861
_diffrn_reflns_av_sigmaI/netI 0.0898
_diffrn_reflns_limit_h_max 14
_diffrn_reflns_limit_h_min 0
_diffrn_reflns_limit_k_max 9
_diffrn_reflns_limit_k_min 0
_diffrn_reflns_limit_l_max 14
_diffrn_reflns_limit_l_min -15
_diffrn_reflns_number 2205
_diffrn_reflns_theta_full 25.37
_diffrn_reflns_theta_max 25.37
_diffrn_reflns_theta_min 1.75
_diffrn_standards_decay_% 1
_diffrn_standards_interval_count 200
_diffrn_standards_interval_time 2h
_diffrn_standards_number 3
_exptl_absorpt_coefficient_mu 0.067
_exptl_absorpt_correction_T_max 0.9934
_exptl_absorpt_correction_T_min 0.9868
_exptl_absorpt_correction_type psi-scan
_exptl_crystal_colour colorless
_exptl_crystal_density_diffrn 1.148
_exptl_crystal_density_method 'not measured'
_exptl_crystal_description BLOCK
_exptl_crystal_F_000 424
_exptl_crystal_size_max 0.20
_exptl_crystal_size_mid 0.20
_exptl_crystal_size_min 0.10
_refine_diff_density_max 0.194
_refine_diff_density_min -0.147
_refine_diff_density_rms 0.037
_refine_ls_extinction_method none
_refine_ls_goodness_of_fit_ref 1.002
_refine_ls_hydrogen_treatment constr
_refine_ls_matrix_type full
_refine_ls_number_parameters 124
_refine_ls_number_reflns 2101
_refine_ls_number_restraints 0
_refine_ls_restrained_S_all 1.002
_refine_ls_R_factor_all 0.1810
_refine_ls_R_factor_gt 0.0759
_refine_ls_shift/su_max 0.000
_refine_ls_shift/su_mean 0.000
_refine_ls_structure_factor_coef Fsqd
_refine_ls_weighting_details 'calc w=1/[\s^2^(Fo^2^)+(0.0250P)^2^+0.5000P] where P=(Fo^2^+2Fc^2^)/3'
_refine_ls_weighting_scheme calc
_refine_ls_wR_factor_gt 0.1069
_refine_ls_wR_factor_ref 0.1340
_reflns_number_gt 1023
_reflns_number_total 2101
_reflns_threshold_expression >2sigma(I)
_cod_data_source_file c2ob25926e.txt
_cod_data_source_block X2
_cod_depositor_comments
;
The following automatic conversions were performed:

'_symmetry_cell_setting' value 'Monoclinic' changed to 'monoclinic'
according to /home/saulius/struct/CIF-dictionaries/cif_core.dic
dictionary named 'cif_core.dic' version 2.4.1 from 2010-06-29.

Automatic conversion script
Id: cif_fix_values 1891 2012-01-12 08:04:46Z andrius 
;
_cod_original_sg_symbol_H-M P21/C
_cod_database_code 7152532

loop_
_symmetry_equiv_pos_as_xyz
'x, y, z'
'-x, y+1/2, -z+1/2'
'-x, -y, -z'
'x, -y-1/2, z-1/2'

loop_
_atom_site_label
_atom_site_type_symbol
_atom_site_fract_x
_atom_site_fract_y
_atom_site_fract_z
_atom_site_U_iso_or_equiv
_atom_site_adp_type
_atom_site_occupancy
_atom_site_symmetry_multiplicity
_atom_site_calc_flag
_atom_site_refinement_flags
N N 0.4647(2) 0.0394(4) 0.1335(2) 0.0588(8) Uani 1 1 d .
C1 C 0.9139(4) -0.8184(6) -0.0800(4) 0.138(2) Uani 1 1 d .
H1A H 0.9555 -0.8974 -0.1151 0.206 Uiso 1 1 calc R
H1B H 0.8544 -0.8785 -0.0552 0.206 Uiso 1 1 calc R
H1C H 0.9652 -0.7666 -0.0185 0.206 Uiso 1 1 calc R
C2 C 0.9509(4) -0.6099(6) -0.2063(4) 0.120 Uani 1 1 d .
H2A H 0.9196 -0.5252 -0.2604 0.179 Uiso 1 1 calc R
H2B H 0.9857 -0.6999 -0.2397 0.179 Uiso 1 1 calc R
H2C H 1.0075 -0.5577 -0.1491 0.179 Uiso 1 1 calc R
C3 C 0.7756(4) -0.7833(6) -0.2462(4) 0.120 Uani 1 1 d .
H3A H 0.7366 -0.7081 -0.3031 0.180 Uiso 1 1 calc R
H3B H 0.7207 -0.8373 -0.2119 0.180 Uiso 1 1 calc R
H3C H 0.8162 -0.8694 -0.2772 0.180 Uiso 1 1 calc R
C4 C 0.8607(3) -0.6799(5) -0.1609(3) 0.0670(10) Uani 1 1 d .
C5 C 0.7914(3) -0.5524(4) -0.1095(3) 0.0554(9) Uani 1 1 d .
C6 C 0.8041(3) -0.3748(4) -0.1185(3) 0.0538(9) Uani 1 1 d .
H6A H 0.8574 -0.3334 -0.1558 0.065 Uiso 1 1 calc R
C7 C 0.7407(2) -0.2607(4) -0.0745(3) 0.0559(10) Uani 1 1 d .
H7A H 0.7489 -0.1439 -0.0854 0.067 Uiso 1 1 calc R
C8 C 0.6642(3) -0.3168(4) -0.0136(2) 0.0509(8) Uani 1 1 d .
C9 C 0.6556(3) -0.4914(4) -0.0003(3) 0.0580(9) Uani 1 1 d .
H9A H 0.6054 -0.5321 0.0407 0.070 Uiso 1 1 calc R
C10 C 0.7171(3) -0.6058(4) -0.0444(3) 0.0616(10) Uani 1 1 d .
H10A H 0.7099 -0.7221 -0.0311 0.074 Uiso 1 1 calc R
C11 C 0.5960(3) -0.1929(4) 0.0358(3) 0.0520(9) Uani 1 1 d .
C12 C 0.5865(3) -0.2126(4) 0.1411(3) 0.0607(10) Uani 1 1 d .
H12A H 0.6206 -0.3054 0.1825 0.073 Uiso 1 1 calc R
C13 C 0.5238(3) -0.0899(4) 0.1867(3) 0.0635(10) Uani 1 1 d .
H13A H 0.5241 -0.1010 0.2606 0.076 Uiso 1 1 calc R
C14 C 0.4678(3) 0.0561(4) 0.0258(3) 0.0499(8) Uani 1 1 d .

loop_
_atom_site_aniso_label
_atom_site_aniso_U_11
_atom_site_aniso_U_22
_atom_site_aniso_U_33
_atom_site_aniso_U_23
_atom_site_aniso_U_13
_atom_site_aniso_U_12
N 0.0595(19) 0.063(2) 0.0515(17) -0.0015(15) 0.0079(15) 0.0091(16)
C1 0.168(5) 0.106(4) 0.158(5) 0.019(4) 0.077(4) 0.040(4)
C2 0.120 0.120 0.120 0.000 0.027 0.000
C3 0.120 0.120 0.120 0.000 0.027 0.000
C4 0.055(2) 0.065(3) 0.087(3) -0.020(2) 0.028(2) -0.013(2)
C5 0.051(2) 0.053(2) 0.061(2) -0.0071(18) 0.0087(18) -0.0018(18)
C6 0.052(2) 0.047(2) 0.065(2) 0.0024(17) 0.0175(18) 0.0010(17)
C7 0.0379(18) 0.0351(19) 0.092(3) 0.0004(18) 0.0097(19) -0.0021(16)
C8 0.055(2) 0.051(2) 0.0455(19) 0.0052(17) 0.0091(17) -0.0002(18)
C9 0.069(2) 0.057(2) 0.050(2) 0.0064(18) 0.0180(19) 0.003(2)
C10 0.076(3) 0.035(2) 0.078(3) -0.0107(19) 0.025(2) 0.0033(19)
C11 0.058(2) 0.051(2) 0.047(2) 0.0013(18) 0.0102(17) 0.0034(18)
C12 0.064(2) 0.054(2) 0.064(2) 0.0002(19) 0.0129(19) 0.0097(19)
C13 0.077(3) 0.058(2) 0.053(2) 0.0015(19) 0.0078(19) 0.006(2)
C14 0.052(2) 0.046(2) 0.053(2) -0.0065(16) 0.0136(16) -0.0082(16)

loop_
_atom_type_symbol
_atom_type_description
_atom_type_scat_dispersion_real
_atom_type_scat_dispersion_imag
_atom_type_scat_source
C C 0.0033 0.0016 'International Tables Vol C Tables 4.2.6.8 and 6.1.1.4'
H H 0.0000 0.0000 'International Tables Vol C Tables 4.2.6.8 and 6.1.1.4'
N N 0.0061 0.0033 'International Tables Vol C Tables 4.2.6.8 and 6.1.1.4'

loop_
_geom_angle_atom_site_label_1
_geom_angle_atom_site_label_2
_geom_angle_atom_site_label_3
_geom_angle
_geom_angle_site_symmetry_1
_geom_angle_site_symmetry_3
C13 N C14 116.2(3) . .
C4 C1 H1A 109.5 . .
C4 C1 H1B 109.5 . .
H1A C1 H1B 109.5 . .
C4 C1 H1C 109.5 . .
H1A C1 H1C 109.5 . .
H1B C1 H1C 109.5 . .
C4 C2 H2A 109.5 . .
C4 C2 H2B 109.5 . .
H2A C2 H2B 109.5 . .
C4 C2 H2C 109.5 . .
H2A C2 H2C 109.5 . .
H2B C2 H2C 109.5 . .
C4 C3 H3A 109.5 . .
C4 C3 H3B 109.5 . .
H3A C3 H3B 109.5 . .
C4 C3 H3C 109.5 . .
H3A C3 H3C 109.5 . .
H3B C3 H3C 109.5 . .
C2 C4 C1 107.2(4) . .
C2 C4 C5 116.5(4) . .
C1 C4 C5 111.6(3) . .
C2 C4 C3 111.4(3) . .
C1 C4 C3 101.8(4) . .
C5 C4 C3 107.3(3) . .
C10 C5 C6 115.8(3) . .
C10 C5 C4 121.9(3) . .
C6 C5 C4 122.1(3) . .
C7 C6 C5 122.2(3) . .
C7 C6 H6A 118.9 . .
C5 C6 H6A 118.9 . .
C6 C7 C8 120.8(3) . .
C6 C7 H7A 119.6 . .
C8 C7 H7A 119.6 . .
C9 C8 C7 117.0(3) . .
C9 C8 C11 121.9(3) . .
C7 C8 C11 121.0(3) . .
C10 C9 C8 122.7(3) . .
C10 C9 H9A 118.7 . .
C8 C9 H9A 118.7 . .
C9 C10 C5 121.2(3) . .
C9 C10 H10A 119.4 . .
C5 C10 H10A 119.4 . .
C12 C11 C14 117.2(3) . 3_655
C12 C11 C8 120.3(3) . .
C14 C11 C8 122.4(3) 3_655 .
C11 C12 C13 118.9(3) . .
C11 C12 H12A 120.6 . .
C13 C12 H12A 120.6 . .
N C13 C12 125.8(3) . .
N C13 H13A 117.1 . .
C12 C13 H13A 117.1 . .
N C14 C14 122.1(4) . 3_655
N C14 C11 118.4(3) . 3_655
C14 C14 C11 119.5(4) 3_655 3_655

loop_
_geom_bond_atom_site_label_1
_geom_bond_atom_site_label_2
_geom_bond_distance
_geom_bond_site_symmetry_2
N C13 1.323(4) .
N C14 1.364(4) .
C1 C4 1.520(5) .
C1 H1A 0.9600 .
C1 H1B 0.9600 .
C1 H1C 0.9600 .
C2 C4 1.436(5) .
C2 H2A 0.9600 .
C2 H2B 0.9600 .
C2 H2C 0.9600 .
C3 C4 1.532(5) .
C3 H3A 0.9600 .
C3 H3B 0.9600 .
C3 H3C 0.9600 .
C4 C5 1.527(4) .
C5 C10 1.399(4) .
C5 C6 1.401(4) .
C6 C7 1.364(4) .
C6 H6A 0.9300 .
C7 C8 1.388(4) .
C7 H7A 0.9300 .
C8 C9 1.379(4) .
C8 C11 1.487(4) .
C9 C10 1.352(4) .
C9 H9A 0.9300 .
C10 H10A 0.9300 .
C11 C12 1.359(4) .
C11 C14 1.434(4) 3_655
C12 C13 1.413(4) .
C12 H12A 0.9300 .
C13 H13A 0.9300 .
C14 C14 1.416(6) 3_655
C14 C11 1.434(4) 3_655

loop_
_geom_torsion_atom_site_label_1
_geom_torsion_atom_site_label_2
_geom_torsion_atom_site_label_3
_geom_torsion_atom_site_label_4
_geom_torsion
_geom_torsion_site_symmetry_1
_geom_torsion_site_symmetry_4
C2 C4 C5 C10 -167.4(3) . .
C1 C4 C5 C10 -43.8(5) . .
C3 C4 C5 C10 67.0(4) . .
C2 C4 C5 C6 8.2(5) . .
C1 C4 C5 C6 131.7(4) . .
C3 C4 C5 C6 -117.5(4) . .
C10 C5 C6 C7 -5.4(5) . .
C4 C5 C6 C7 178.8(3) . .
C5 C6 C7 C8 3.2(5) . .
C6 C7 C8 C9 -0.1(5) . .
C6 C7 C8 C11 179.2(3) . .
C7 C8 C9 C10 -0.5(5) . .
C11 C8 C9 C10 -179.8(3) . .
C8 C9 C10 C5 -1.9(6) . .
C6 C5 C10 C9 4.8(5) . .
C4 C5 C10 C9 -179.4(3) . .
C9 C8 C11 C12 44.7(5) . .
C7 C8 C11 C12 -134.6(3) . .
C9 C8 C11 C14 -131.2(3) . 3_655
C7 C8 C11 C14 49.6(4) . 3_655
C14 C11 C12 C13 -5.7(5) 3_655 .
C8 C11 C12 C13 178.2(3) . .
C14 N C13 C12 -1.6(5) . .
C11 C12 C13 N 5.4(6) . .
C13 N C14 C14 -1.2(6) . 3_655
C13 N C14 C11 179.2(3) . 3_655
